data_2209378
loop_
_publ_author_name
'Hong-Li Wang'
'Bin Zhang'
'Yi Dai'

_publ_section_title
;
 2,4,6-Trimethylpyridine-3,5-dicarbonitrile
;
_journal_coeditor_code AT2041
_journal_issue 7
_journal_name_full 'Acta Crystallographica Section E'
_journal_page_first o2765
_journal_page_last o2767
_journal_paper_doi 10.1107/S1600536806021556
_journal_volume 62
_journal_year 2006
_chemical_formula_iupac 'C10 H9 N3'
_chemical_formula_moiety 'C10 H9 N3'
_chemical_formula_sum 'C10 H9 N3'
_chemical_formula_weight 171.20
_chemical_name_systematic
;
2,4,6-Trimethylpyridine-3,5-dicarbonitrile
;
_space_group_IT_number 14
_symmetry_cell_setting monoclinic
_symmetry_space_group_name_Hall '-P 2yn'
_symmetry_space_group_name_H-M 'P 1 21/n 1'
_atom_sites_solution_hydrogens geom
_atom_sites_solution_primary direct
_atom_sites_solution_secondary difmap
_audit_creation_method SHELXL-97
_cell_angle_alpha 90.00
_cell_angle_beta 113.802(2)
_cell_angle_gamma 90.00
_cell_formula_units_Z 8
_cell_length_a 15.4261(17)
_cell_length_b 8.0266(9)
_cell_length_c 16.6153(19)
_cell_measurement_reflns_used 2307
_cell_measurement_temperature 292(2)
_cell_measurement_theta_max 22.67
_cell_measurement_theta_min 2.68
_cell_volume 1882.3(4)
_computing_cell_refinement 'SAINT (Bruker, 2000)'
_computing_data_collection 'SMART (Bruker, 2000)'
_computing_data_reduction 'SAINT (Bruker, 2000)'
_computing_molecular_graphics 'SHELXTL (Bruker, 1997)'
_computing_publication_material SHELXTL
_computing_structure_refinement 'SHELXL97 (Sheldrick, 1997)'
_computing_structure_solution 'SHELXS97 (Sheldrick, 1997)'
_diffrn_ambient_temperature 292(2)
_diffrn_measured_fraction_theta_full 0.994
_diffrn_measured_fraction_theta_max 0.994
_diffrn_measurement_device_type 'Bruker SMART CCD area-detector'
_diffrn_measurement_method '\f and \w'
_diffrn_radiation_monochromator graphite
_diffrn_radiation_source 'fine-focus sealed tube'
_diffrn_radiation_type MoK\a
_diffrn_radiation_wavelength 0.71073
_diffrn_reflns_av_R_equivalents 0.0968
_diffrn_reflns_av_sigmaI/netI 0.0727
_diffrn_reflns_limit_h_max 20
_diffrn_reflns_limit_h_min -19
_diffrn_reflns_limit_k_max 10
_diffrn_reflns_limit_k_min -10
_diffrn_reflns_limit_l_max 21
_diffrn_reflns_limit_l_min -21
_diffrn_reflns_number 19228
_diffrn_reflns_theta_full 27.50
_diffrn_reflns_theta_max 27.50
_diffrn_reflns_theta_min 2.33
_diffrn_standards_number 0
_exptl_absorpt_coefficient_mu 0.076
_exptl_absorpt_correction_T_max 0.9924
_exptl_absorpt_correction_T_min 0.9775
_exptl_absorpt_correction_type multi-scan
_exptl_absorpt_process_details '(SADABS; Sheldrick, 1996)'
_exptl_crystal_colour colourless
_exptl_crystal_density_diffrn 1.208
_exptl_crystal_density_method 'not measured'
_exptl_crystal_description block
_exptl_crystal_F_000 720
_exptl_crystal_size_max 0.30
_exptl_crystal_size_mid 0.20
_exptl_crystal_size_min 0.10
_refine_diff_density_max 0.214
_refine_diff_density_min -0.179
_refine_ls_extinction_method none
_refine_ls_goodness_of_fit_ref 0.895
_refine_ls_hydrogen_treatment constr
_refine_ls_matrix_type full
_refine_ls_number_parameters 241
_refine_ls_number_reflns 4297
_refine_ls_number_restraints 0
_refine_ls_restrained_S_all 0.895
_refine_ls_R_factor_all 0.1124
_refine_ls_R_factor_gt 0.0586
_refine_ls_shift/su_max 0.034
_refine_ls_shift/su_mean 0.001
_refine_ls_structure_factor_coef Fsqd
_refine_ls_weighting_details 'calc w = 1/[\s^2^(Fo^2^)+(0.0795P)^2^] where P = (Fo^2^+2Fc^2^)/3'
_refine_ls_weighting_scheme calc
_refine_ls_wR_factor_gt 0.1467
_refine_ls_wR_factor_ref 0.1640
_reflns_number_gt 2170
_reflns_number_total 4297
_reflns_threshold_expression I>2\s(I)
_cod_data_source_file at2041.cif
_cod_data_source_block I
_cod_original_sg_symbol_H-M 'P 21/n'
_cod_database_code 2209378
_cod_database_fobs_code 2209378

loop_
_symmetry_equiv_pos_as_xyz
'x, y, z'
'-x+1/2, y+1/2, -z+1/2'
'-x, -y, -z'
'x-1/2, -y-1/2, z-1/2'

loop_
_atom_site_type_symbol
_atom_site_label
_atom_site_fract_x
_atom_site_fract_y
_atom_site_fract_z
_atom_site_U_iso_or_equiv
_atom_site_adp_type
_atom_site_calc_flag
_atom_site_refinement_flags
_atom_site_occupancy
C C1 1.01217(14) 0.2741(2) 0.03255(13) 0.0493(5) Uani d . 1
C C2 1.07121(13) 0.3295(2) 0.11575(12) 0.0480(5) Uani d . 1
C C3 1.02753(12) 0.4186(2) 0.16128(12) 0.0478(5) Uani d . 1
C C4 0.93003(13) 0.4494(2) 0.12340(12) 0.0485(5) Uani d . 1
C C5 0.91483(14) 0.3068(2) -0.00224(12) 0.0510(5) Uani d . 1
C C6 1.05179(16) 0.1805(3) -0.01805(14) 0.0632(6) Uani d . 1
C C7 1.17555(13) 0.2945(3) 0.15518(14) 0.0681(6) Uani d . 1
H H7A 1.1862 0.1806 0.1742 0.102 Uiso calc R 1
H H7B 1.2063 0.3667 0.2046 0.102 Uiso calc R 1
H H7C 1.2010 0.3139 0.1119 0.102 Uiso calc R 1
C C8 1.08406(14) 0.4798(3) 0.24828(15) 0.0604(6) Uani d . 1
C C9 0.88195(15) 0.5461(3) 0.17070(14) 0.0688(6) Uani d . 1
H H9A 0.8686 0.6568 0.1470 0.103 Uiso calc R 1
H H9B 0.9226 0.5516 0.2322 0.103 Uiso calc R 1
H H9C 0.8238 0.4918 0.1633 0.103 Uiso calc R 1
C C10 0.84881(16) 0.2436(3) -0.09035(13) 0.0724(7) Uani d . 1
H H10A 0.8143 0.1496 -0.0828 0.109 Uiso calc R 1
H H10B 0.8845 0.2105 -0.1235 0.109 Uiso calc R 1
H H10C 0.8051 0.3302 -0.1214 0.109 Uiso calc R 1
C C11 0.49919(14) 0.4157(2) 0.14443(13) 0.0519(5) Uani d . 1
C C12 0.44905(13) 0.3366(2) 0.06488(13) 0.0496(5) Uani d . 1
C C13 0.50347(14) 0.2699(2) 0.02335(12) 0.0493(5) Uani d . 1
C C14 0.60198(14) 0.2819(2) 0.06067(14) 0.0532(5) Uani d . 1
C C15 0.59798(15) 0.4283(3) 0.17871(13) 0.0564(5) Uani d . 1
C C16 0.44750(17) 0.4867(3) 0.19165(16) 0.0728(7) Uani d . 1
C C17 0.34348(13) 0.3225(3) 0.02521(14) 0.0645(6) Uani d . 1
H H17A 0.3207 0.3259 -0.0377 0.097 Uiso calc R 1
H H17B 0.3168 0.4135 0.0450 0.097 Uiso calc R 1
H H17C 0.3252 0.2191 0.0428 0.097 Uiso calc R 1
C C18 0.45718(16) 0.1849(3) -0.05931(15) 0.0620(6) Uani d . 1
C C19 0.66179(15) 0.2052(3) 0.01870(16) 0.0745(7) Uani d . 1
H H19A 0.7204 0.2651 0.0364 0.112 Uiso calc R 1
H H19B 0.6288 0.2103 -0.0441 0.112 Uiso calc R 1
H H19C 0.6746 0.0911 0.0368 0.112 Uiso calc R 1
C C20 0.65342(17) 0.5166(3) 0.26293(14) 0.0800(7) Uani d . 1
H H20A 0.7185 0.4821 0.2848 0.120 Uiso calc R 1
H H20B 0.6280 0.4898 0.3054 0.120 Uiso calc R 1
H H20C 0.6495 0.6346 0.2529 0.120 Uiso calc R 1
N N1 0.87586(10) 0.3951(2) 0.04283(10) 0.0537(5) Uani d . 1
N N2 1.08474(17) 0.1052(3) -0.05664(15) 0.0924(7) Uani d . 1
N N3 1.12874(15) 0.5306(3) 0.31635(14) 0.0873(7) Uani d . 1
N N4 0.64776(11) 0.3611(2) 0.13705(11) 0.0602(5) Uani d . 1
N N5 0.40463(16) 0.5415(3) 0.22746(16) 0.1052(8) Uani d . 1
N N6 0.42047(15) 0.1177(3) -0.12460(14) 0.0916(7) Uani d . 1

loop_
_atom_site_aniso_label
_atom_site_aniso_U_11
_atom_site_aniso_U_22
_atom_site_aniso_U_33
_atom_site_aniso_U_12
_atom_site_aniso_U_13
_atom_site_aniso_U_23
C1 0.0565(12) 0.0469(12) 0.0490(12) -0.0033(9) 0.0261(10) 0.0046(9)
C2 0.0466(11) 0.0498(12) 0.0490(12) -0.0034(9) 0.0208(9) 0.0089(9)
C3 0.0437(11) 0.0525(12) 0.0450(11) -0.0054(9) 0.0157(9) 0.0033(9)
C4 0.0484(11) 0.0530(12) 0.0460(12) -0.0042(9) 0.0211(10) 0.0058(9)
C5 0.0568(13) 0.0504(12) 0.0436(11) -0.0087(10) 0.0180(10) 0.0060(9)
C6 0.0802(16) 0.0579(14) 0.0603(14) -0.0021(12) 0.0375(13) 0.0051(11)
C7 0.0488(12) 0.0844(17) 0.0715(15) 0.0037(11) 0.0248(11) 0.0086(13)
C8 0.0513(12) 0.0735(15) 0.0527(13) -0.0062(11) 0.0171(11) -0.0026(12)
C9 0.0610(13) 0.0895(17) 0.0592(14) 0.0084(12) 0.0277(11) 0.0031(12)
C10 0.0747(15) 0.0775(16) 0.0521(13) -0.0132(13) 0.0123(11) -0.0035(11)
C11 0.0570(13) 0.0528(12) 0.0513(12) 0.0037(10) 0.0274(10) 0.0077(10)
C12 0.0527(12) 0.0481(12) 0.0495(12) 0.0032(9) 0.0222(10) 0.0110(10)
C13 0.0558(12) 0.0483(12) 0.0460(12) -0.0031(9) 0.0226(10) 0.0054(9)
C14 0.0554(13) 0.0533(12) 0.0554(13) -0.0037(10) 0.0271(11) 0.0069(10)
C15 0.0635(14) 0.0573(13) 0.0473(12) -0.0074(11) 0.0211(11) 0.0040(10)
C16 0.0757(16) 0.0780(17) 0.0678(16) 0.0017(13) 0.0324(13) -0.0065(13)
C17 0.0536(13) 0.0710(15) 0.0702(15) 0.0051(11) 0.0263(11) 0.0081(12)
C18 0.0672(14) 0.0622(14) 0.0576(14) -0.0033(12) 0.0261(12) 0.0025(12)
C19 0.0688(15) 0.0824(17) 0.0864(17) -0.0073(13) 0.0460(13) -0.0078(14)
C20 0.0817(16) 0.0947(19) 0.0595(15) -0.0180(14) 0.0242(13) -0.0100(13)
N1 0.0461(9) 0.0637(11) 0.0474(10) -0.0036(8) 0.0148(8) 0.0053(8)
N2 0.1230(18) 0.0841(16) 0.0917(16) 0.0098(14) 0.0656(15) -0.0016(12)
N3 0.0760(14) 0.1138(18) 0.0617(13) -0.0174(12) 0.0169(11) -0.0176(12)
N4 0.0564(11) 0.0685(12) 0.0589(11) -0.0083(9) 0.0265(9) 0.0020(9)
N5 0.1040(18) 0.122(2) 0.1078(19) 0.0046(15) 0.0614(16) -0.0307(15)
N6 0.0988(16) 0.1009(17) 0.0687(14) -0.0148(13) 0.0271(13) -0.0156(13)

loop_
_atom_type_symbol
_atom_type_description
_atom_type_scat_dispersion_real
_atom_type_scat_dispersion_imag
_atom_type_scat_source
C C 0.0033 0.0016 'International Tables Vol C Tables 4.2.6.8 and 6.1.1.4'
H H 0.0000 0.0000 'International Tables Vol C Tables 4.2.6.8 and 6.1.1.4'
N N 0.0061 0.0033 'International Tables Vol C Tables 4.2.6.8 and 6.1.1.4'

loop_
_geom_angle_atom_site_label_1
_geom_angle_atom_site_label_2
_geom_angle_atom_site_label_3
_geom_angle
_geom_angle_publ_flag
C2 C1 C5 121.03(19) ?
C2 C1 C6 119.22(18) ?
C5 C1 C6 119.74(19) ?
C1 C2 C3 115.98(17) ?
C1 C2 C7 122.22(18) ?
C3 C2 C7 121.80(18) ?
C2 C3 C4 120.89(17) ?
C2 C3 C8 119.31(17) ?
C4 C3 C8 119.80(18) ?
N1 C4 C3 121.23(18) ?
N1 C4 C9 117.01(17) ?
C3 C4 C9 121.75(18) ?
N1 C5 C1 121.22(18) ?
N1 C5 C10 116.46(18) ?
C1 C5 C10 122.3(2) ?
N2 C6 C1 178.6(3) ?
C2 C7 H7A 109.5 ?
C2 C7 H7B 109.5 ?
H7A C7 H7B 109.5 ?
C2 C7 H7C 109.5 ?
H7A C7 H7C 109.5 ?
H7B C7 H7C 109.5 ?
N3 C8 C3 178.8(3) ?
C4 C9 H9A 109.5 ?
C4 C9 H9B 109.5 ?
H9A C9 H9B 109.5 ?
C4 C9 H9C 109.5 ?
H9A C9 H9C 109.5 ?
H9B C9 H9C 109.5 ?
C5 C10 H10A 109.5 ?
C5 C10 H10B 109.5 ?
H10A C10 H10B 109.5 ?
C5 C10 H10C 109.5 ?
H10A C10 H10C 109.5 ?
H10B C10 H10C 109.5 ?
C12 C11 C15 121.22(18) ?
C12 C11 C16 118.75(19) ?
C15 C11 C16 120.0(2) ?
C11 C12 C13 115.65(18) ?
C11 C12 C17 123.00(18) ?
C13 C12 C17 121.35(18) ?
C12 C13 C14 121.37(18) ?
C12 C13 C18 119.31(18) ?
C14 C13 C18 119.31(19) ?
N4 C14 C13 121.21(19) ?
N4 C14 C19 116.68(18) ?
C13 C14 C19 122.10(19) ?
N4 C15 C11 121.25(19) ?
N4 C15 C20 116.46(19) ?
C11 C15 C20 122.3(2) ?
N5 C16 C11 178.4(3) ?
C12 C17 H17A 109.5 ?
C12 C17 H17B 109.5 ?
H17A C17 H17B 109.5 ?
C12 C17 H17C 109.5 ?
H17A C17 H17C 109.5 ?
H17B C17 H17C 109.5 ?
N6 C18 C13 179.9(3) ?
C14 C19 H19A 109.5 ?
C14 C19 H19B 109.5 ?
H19A C19 H19B 109.5 ?
C14 C19 H19C 109.5 ?
H19A C19 H19C 109.5 ?
H19B C19 H19C 109.5 ?
C15 C20 H20A 109.5 ?
C15 C20 H20B 109.5 ?
H20A C20 H20B 109.5 ?
C15 C20 H20C 109.5 ?
H20A C20 H20C 109.5 ?
H20B C20 H20C 109.5 ?
C4 N1 C5 119.62(16) yes
C15 N4 C14 119.28(17) yes

loop_
_geom_bond_atom_site_label_1
_geom_bond_atom_site_label_2
_geom_bond_distance
_geom_bond_publ_flag
C1 C2 1.386(3) ?
C1 C5 1.399(3) ?
C1 C6 1.435(3) ?
C2 C3 1.396(2) ?
C2 C7 1.499(3) yes
C3 C4 1.398(3) ?
C3 C8 1.440(3) ?
C4 N1 1.333(2) yes
C4 C9 1.497(3) yes
C5 N1 1.337(2) ?
C5 C10 1.495(3) ?
C6 N2 1.139(3) yes
C7 H7A 0.9600 ?
C7 H7B 0.9600 ?
C7 H7C 0.9600 ?
C8 N3 1.136(3) yes
C9 H9A 0.9600 ?
C9 H9B 0.9600 ?
C9 H9C 0.9600 ?
C10 H10A 0.9600 ?
C10 H10B 0.9600 ?
C10 H10C 0.9600 ?
C11 C12 1.387(3) ?
C11 C15 1.399(3) ?
C11 C16 1.443(3) ?
C12 C13 1.391(3) ?
C12 C17 1.494(3) ?
C13 C14 1.394(3) ?
C13 C18 1.438(3) ?
C14 N4 1.338(2) ?
C14 C19 1.495(3) ?
C15 N4 1.337(3) ?
C15 C20 1.492(3) ?
C16 N5 1.141(3) ?
C17 H17A 0.9600 ?
C17 H17B 0.9600 ?
C17 H17C 0.9600 ?
C18 N6 1.137(3) ?
C19 H19A 0.9600 ?
C19 H19B 0.9600 ?
C19 H19C 0.9600 ?
C20 H20A 0.9600 ?
C20 H20B 0.9600 ?
C20 H20C 0.9600 ?

loop_
_geom_hbond_atom_site_label_D
_geom_hbond_atom_site_label_H
_geom_hbond_atom_site_label_A
_geom_hbond_distance_DH
_geom_hbond_distance_HA
_geom_hbond_distance_DA
_geom_hbond_angle_DHA
_geom_hbond_publ_flag
C19 H19A N1 0.96 2.58 3.510(3) 164.0 yes
C19 H19A N1 0.96 2.58 3.510(3) 164.0 yes

loop_
_geom_torsion_atom_site_label_1
_geom_torsion_atom_site_label_2
_geom_torsion_atom_site_label_3
_geom_torsion_atom_site_label_4
_geom_torsion
C5 C1 C2 C3 -0.1(3)
C6 C1 C2 C3 -179.52(17)
C5 C1 C2 C7 179.22(18)
C6 C1 C2 C7 -0.2(3)
C1 C2 C3 C4 -0.5(3)
C7 C2 C3 C4 -179.81(18)
C1 C2 C3 C8 179.76(17)
C7 C2 C3 C8 0.4(3)
C2 C3 C4 N1 -0.1(3)
C8 C3 C4 N1 179.69(17)
C2 C3 C4 C9 -179.38(18)
C8 C3 C4 C9 0.4(3)
C2 C1 C5 N1 1.3(3)
C6 C1 C5 N1 -179.30(18)
C2 C1 C5 C10 -177.76(17)
C6 C1 C5 C10 1.7(3)
C15 C11 C12 C13 1.0(3)
C16 C11 C12 C13 -179.46(18)
C15 C11 C12 C17 -179.07(19)
C16 C11 C12 C17 0.5(3)
C11 C12 C13 C14 0.5(3)
C17 C12 C13 C14 -179.49(18)
C11 C12 C13 C18 179.70(17)
C17 C12 C13 C18 -0.3(3)
C12 C13 C14 N4 -1.4(3)
C18 C13 C14 N4 179.40(18)
C12 C13 C14 C19 177.61(18)
C18 C13 C14 C19 -1.6(3)
C12 C11 C15 N4 -1.6(3)
C16 C11 C15 N4 178.81(19)
C12 C11 C15 C20 178.34(19)
C16 C11 C15 C20 -1.2(3)
C3 C4 N1 C5 1.2(3)
C9 C4 N1 C5 -179.41(18)
C1 C5 N1 C4 -1.8(3)
C10 C5 N1 C4 177.25(17)
C11 C15 N4 C14 0.7(3)
C20 C15 N4 C14 -179.25(19)
C13 C14 N4 C15 0.7(3)
C19 C14 N4 C15 -178.29(18)

loop_
_cod_related_entry_id
_cod_related_entry_database
_cod_related_entry_code
1 ChemSpider 23347007
